data_4101161
loop_
_publ_author_name
'Donohoe, Timothy J.'
'Chughtai, Majid J.'
'Klauber, David J.'
'Griffin, David'
'Campbell, Andrew D.'

_publ_section_title
;
 N-Sulfonyloxy Carbamates as Reoxidants for the Tethered Aminohydroxylation
 Reaction
;
_journal_issue 8
_journal_name_full 'Journal of the American Chemical Society'
_journal_page_first 2514
_journal_page_last 2515
_journal_paper_doi 10.1021/ja057389g
_journal_volume 128
_journal_year 2006
_chemical_formula_moiety 'C13 H27 N3 O5 Os1'
_chemical_formula_sum 'C13 H27 N3 O5 Os'
_chemical_formula_weight 495.57
_space_group_IT_number 14
_symmetry_cell_setting monoclinic
_symmetry_space_group_name_Hall '-P 2yn'
_symmetry_space_group_name_H-M 'P 1 21/n 1'
_cell_angle_alpha 90
_cell_angle_beta 104.1267(7)
_cell_angle_gamma 90
_cell_formula_units_Z 4
_cell_length_a 12.2420(2)
_cell_length_b 9.6351(2)
_cell_length_c 15.1197(2)
_cell_measurement_temperature 150
_cell_volume 1729.48(5)
_diffrn_ambient_temperature 150
_exptl_crystal_density_diffrn 1.903
_cod_depositor_comments
;
The following automatic conversions were performed:
'_symmetry_cell_setting' value 'Monoclinic' changed to 'monoclinic'
according to '/home/saulius/struct/CIF-dictionaries/cif_core.dic'
dictionary named 'cif_core.dic' version 2.4.1 from 2010-06-29.

Automatic conversion script
Id: cif_fix_enum 1527 2010-12-29 10:47:43Z saulius 
;
_cod_original_sg_symbol_H-M 'P 21/n'
_cod_original_formula_sum 'C13 H27 N3 O5 Os1'
_cod_database_code 4101161

loop_
_symmetry_equiv_pos_as_xyz
x,y,z
-x,-y,-z
-x+1/2,y+1/2,-z+1/2
x+1/2,-y+1/2,z+1/2

loop_
_atom_site_label
_atom_site_type_symbol
_atom_site_fract_x
_atom_site_fract_y
_atom_site_fract_z
_atom_site_U_iso_or_equiv
_atom_site_occupancy
_atom_site_adp_type
_atom_site_refinement_flags_posn
_atom_site_refinement_flags_adp
_atom_site_refinement_flags_occupancy
_atom_site_disorder_assembly
_atom_site_disorder_group
_atom_site_attached_hydrogens
Os1 Os 0.772421(8) 0.121175(11) 0.569091(7) 0.0143 1.0000 Uani . . . . . .
N2 N 0.80572(19) 0.3103(3) 0.66028(18) 0.0189 1.0000 Uani . . . . . .
C3 C 0.7461(3) 0.4246(3) 0.6012(2) 0.0261 1.0000 Uani . . . . . .
C4 C 0.6310(3) 0.3799(3) 0.5476(2) 0.0256 1.0000 Uani . . . . . .
N5 N 0.6403(2) 0.2580(3) 0.48920(18) 0.0208 1.0000 Uani . . . . . .
C6 C 0.5287(2) 0.1872(4) 0.4628(3) 0.0310 1.0000 Uani . . . . . .
C7 C 0.6677(3) 0.3044(4) 0.4031(2) 0.0326 1.0000 Uani . . . . . .
C8 C 0.9264(2) 0.3497(3) 0.6918(3) 0.0270 1.0000 Uani . . . . . .
C9 C 0.7606(3) 0.2972(4) 0.7431(2) 0.0262 1.0000 Uani . . . . . .
N10 N 0.88848(18) -0.0220(3) 0.62987(17) 0.0156 1.0000 Uani . . . . . .
C11 C 0.9001(2) -0.1296(3) 0.5629(2) 0.0178 1.0000 Uani . . . . . .
C12 C 0.7818(3) -0.1558(3) 0.5052(2) 0.0208 1.0000 Uani . . . . . .
O13 O 0.72907(17) -0.0247(2) 0.47807(15) 0.0230 1.0000 Uani . . . . . .
C14 C 0.7741(3) -0.2438(4) 0.4200(2) 0.0294 1.0000 Uani . . . . . .
C15 C 0.8254(3) -0.1753(5) 0.3493(3) 0.0409 1.0000 Uani . . . . . .
C16 C 0.9586(3) -0.2574(3) 0.6096(2) 0.0227 1.0000 Uani . . . . . .
C17 C 1.0600(3) -0.2120(4) 0.6802(2) 0.0284 1.0000 Uani . . . . . .
O18 O 1.02703(17) -0.1249(2) 0.74665(16) 0.0256 1.0000 Uani . . . . . .
C19 C 0.9461(2) -0.0251(3) 0.7175(2) 0.0178 1.0000 Uani . . . . . .
O20 O 0.93059(16) 0.0529(2) 0.77718(14) 0.0208 1.0000 Uani . . . . . .
O21 O 0.86511(16) 0.2088(2) 0.51729(15) 0.0214 1.0000 Uani . . . . . .
O22 O 0.67204(16) 0.0814(2) 0.62957(15) 0.0195 1.0000 Uani . . . . . .
H31 H 0.7380 0.5027 0.6397 0.0368 1.0000 Uiso R . . . . .
H32 H 0.7907 0.4525 0.5588 0.0368 1.0000 Uiso R . . . . .
H41 H 0.5871 0.3529 0.5901 0.0379 1.0000 Uiso R . . . . .
H42 H 0.5944 0.4560 0.5100 0.0379 1.0000 Uiso R . . . . .
H61 H 0.5362 0.1059 0.4274 0.0570 1.0000 Uiso R . . . . .
H62 H 0.5064 0.1600 0.5169 0.0567 1.0000 Uiso R . . . . .
H63 H 0.4740 0.2499 0.4272 0.0569 1.0000 Uiso R . . . . .
H71 H 0.6789 0.2242 0.3688 0.0619 1.0000 Uiso R . . . . .
H72 H 0.7360 0.3590 0.4180 0.0618 1.0000 Uiso R . . . . .
H73 H 0.6063 0.3593 0.3678 0.0618 1.0000 Uiso R . . . . .
H81 H 0.9667 0.2777 0.7312 0.0457 1.0000 Uiso R . . . . .
H82 H 0.9319 0.4372 0.7243 0.0459 1.0000 Uiso R . . . . .
H83 H 0.9572 0.3596 0.6393 0.0459 1.0000 Uiso R . . . . .
H91 H 0.7972 0.2197 0.7783 0.0518 1.0000 Uiso R . . . . .
H92 H 0.7757 0.3808 0.7793 0.0519 1.0000 Uiso R . . . . .
H93 H 0.6801 0.2807 0.7237 0.0518 1.0000 Uiso R . . . . .
H111 H 0.9449 -0.0906 0.5236 0.0277 1.0000 Uiso R . . . . .
H121 H 0.7396 -0.2026 0.5447 0.0294 1.0000 Uiso R . . . . .
H141 H 0.8127 -0.3316 0.4386 0.0442 1.0000 Uiso R . . . . .
H142 H 0.6946 -0.2620 0.3918 0.0441 1.0000 Uiso R . . . . .
H151 H 0.8169 -0.2366 0.2971 0.0729 1.0000 Uiso R . . . . .
H152 H 0.9046 -0.1583 0.3762 0.0730 1.0000 Uiso R . . . . .
H153 H 0.7867 -0.0883 0.3305 0.0731 1.0000 Uiso R . . . . .
H161 H 0.9803 -0.3175 0.5650 0.0331 1.0000 Uiso R . . . . .
H162 H 0.9075 -0.3071 0.6381 0.0331 1.0000 Uiso R . . . . .
H171 H 1.0993 -0.2924 0.7123 0.0420 1.0000 Uiso R . . . . .
H172 H 1.1113 -0.1604 0.6519 0.0419 1.0000 Uiso R . . . . .

loop_
_atom_site_aniso_label
_atom_site_aniso_U_11
_atom_site_aniso_U_22
_atom_site_aniso_U_33
_atom_site_aniso_U_23
_atom_site_aniso_U_13
_atom_site_aniso_U_12
Os1 0.01327(6) 0.01718(6) 0.01201(6) 0.00037(5) 0.00231(4) 0.00214(4)
N2 0.0172(11) 0.0212(13) 0.0189(14) -0.0011(11) 0.0054(11) 0.0005(10)
C3 0.0283(16) 0.0197(15) 0.030(2) 0.0031(14) 0.0066(15) 0.0044(13)
C4 0.0235(14) 0.0236(17) 0.031(2) 0.0003(14) 0.0088(14) 0.0087(13)
N5 0.0171(12) 0.0264(14) 0.0189(14) 0.0026(11) 0.0042(11) 0.0047(10)
C6 0.0188(14) 0.035(2) 0.035(2) 0.0064(16) -0.0024(15) 0.0031(14)
C7 0.0285(17) 0.047(2) 0.0217(19) 0.0093(17) 0.0048(15) 0.0110(16)
C8 0.0216(14) 0.0246(17) 0.032(2) 0.0008(15) -0.0002(14) -0.0054(13)
C9 0.0306(16) 0.0278(18) 0.0222(18) -0.0073(14) 0.0106(15) 0.0028(14)
N10 0.0119(10) 0.0205(13) 0.0138(13) 0.0017(10) 0.0021(10) 0.0029(9)
C11 0.0183(13) 0.0185(14) 0.0177(15) 0.0023(12) 0.0064(12) 0.0031(12)
C12 0.0226(14) 0.0196(15) 0.0197(16) -0.0010(13) 0.0045(13) -0.0003(12)
O13 0.0226(10) 0.0238(12) 0.0187(12) -0.0076(9) -0.0023(9) 0.0053(9)
C14 0.0308(17) 0.0278(18) 0.028(2) -0.0154(15) 0.0039(16) -0.0020(14)
C15 0.0310(18) 0.066(3) 0.025(2) -0.014(2) 0.0050(16) 0.0019(19)
C16 0.0254(15) 0.0211(16) 0.0236(18) 0.0021(13) 0.0095(14) 0.0045(13)
C17 0.0226(15) 0.0345(19) 0.028(2) -0.0012(15) 0.0064(15) 0.0103(14)
O18 0.0227(10) 0.0286(13) 0.0222(12) 0.0009(10) -0.0005(9) 0.0088(9)
C19 0.0137(12) 0.0178(15) 0.0201(16) 0.0032(12) 0.0006(12) -0.0026(11)
O20 0.0229(10) 0.0224(11) 0.0153(11) -0.0017(9) 0.0008(9) -0.0016(9)
O21 0.0191(10) 0.0269(12) 0.0200(12) 0.0051(10) 0.0085(9) 0.0058(9)
O22 0.0179(9) 0.0206(10) 0.0210(12) 0.0037(9) 0.0064(9) 0.0008(8)

loop_
_geom_bond_atom_site_label_1
_geom_bond_site_symmetry_1
_geom_bond_atom_site_label_2
_geom_bond_site_symmetry_2
_geom_bond_distance
_geom_bond_publ_flag
Os1 . N2 . 2.261(3) yes
Os1 . N5 . 2.204(2) yes
Os1 . N10 . 2.032(2) yes
Os1 . O13 . 1.948(2) yes
Os1 . O21 . 1.7456(19) yes
Os1 . O22 . 1.7441(19) yes
N2 . C3 . 1.492(4) yes
N2 . C8 . 1.487(4) yes
N2 . C9 . 1.492(4) yes
C3 . C4 . 1.507(4) yes
C3 . H31 . 0.971 no
C3 . H32 . 0.975 no
C4 . N5 . 1.491(4) yes
C4 . H41 . 0.969 no
C4 . H42 . 0.968 no
N5 . C6 . 1.491(4) yes
N5 . C7 . 1.490(4) yes
C6 . H61 . 0.966 no
C6 . H62 . 0.959 no
C6 . H63 . 0.963 no
C7 . H71 . 0.959 no
C7 . H72 . 0.967 no
C7 . H73 . 0.967 no
C8 . H81 . 0.967 no
C8 . H82 . 0.970 no
C8 . H83 . 0.963 no
C9 . H91 . 0.962 no
C9 . H92 . 0.966 no
C9 . H93 . 0.970 no
N10 . C11 . 1.480(4) yes
N10 . C19 . 1.341(4) yes
C11 . C12 . 1.519(4) yes
C11 . C16 . 1.511(4) yes
C11 . H111 . 0.976 no
C12 . O13 . 1.432(4) yes
C12 . C14 . 1.526(4) yes
C12 . H121 . 0.988 no
C14 . C15 . 1.517(5) yes
C14 . H141 . 0.976 no
C14 . H142 . 0.978 no
C15 . H151 . 0.971 no
C15 . H152 . 0.969 no
C15 . H153 . 0.971 no
C16 . C17 . 1.491(5) yes
C16 . H161 . 0.974 no
C16 . H162 . 0.969 no
C17 . O18 . 1.440(4) yes
C17 . H171 . 0.976 no
C17 . H172 . 0.979 no
O18 . C19 . 1.373(3) yes
C19 . O20 . 1.224(3) yes
